data_4319083
loop_
_publ_author_name
'Sean A. Dalrymple'
'Masood Parvez'
'George K. H. Shimizu'

_publ_section_title
;
 Intra- and Intermolecular Second-Sphere Coordination Chemistry: Formation
 of Capsules, Half-Capsules, and Extended Structures with Hexaaquo- and
 Hexaamminemetal Ions
;
_journal_name_full 'Inorganic Chemistry'
_journal_page_first 6986
_journal_page_last 6996
_journal_paper_doi 10.1021/ic025627s
_journal_volume 41
_journal_year 2002
_chemical_formula_sum 'C9 H27 Co N6 O12 S3'
_chemical_formula_weight 566.48
_chemical_name_systematic
; 
 ? 
;
_space_group_IT_number 2
_symmetry_cell_setting triclinic
_symmetry_space_group_name_Hall '-P 1'
_symmetry_space_group_name_H-M 'P -1'
_atom_sites_solution_hydrogens geom
_atom_sites_solution_primary direct
_atom_sites_solution_secondary difmap
_audit_creation_method SHELXL-97
_cell_angle_alpha 89.18(3)
_cell_angle_beta 89.45(3)
_cell_angle_gamma 77.56(3)
_cell_formula_units_Z 4
_cell_length_a 7.9030(16)
_cell_length_b 14.484(3)
_cell_length_c 20.606(4)
_cell_measurement_temperature 173(2)
_cell_volume 2303.0(8)
_computing_structure_refinement 'SHELXL-97 (Sheldrick, 1997)'
_computing_structure_solution 'SHELXS-97 (Sheldrick, 1990)'
_diffrn_ambient_temperature 173(2)
_diffrn_measured_fraction_theta_full 0.979
_diffrn_measured_fraction_theta_max 0.979
_diffrn_radiation_monochromator graphite
_diffrn_radiation_source 'fine-focus sealed tube'
_diffrn_radiation_type MoK\a
_diffrn_radiation_wavelength 0.71073
_diffrn_reflns_av_R_equivalents 0.0485
_diffrn_reflns_av_sigmaI/netI 0.0790
_diffrn_reflns_limit_h_max 10
_diffrn_reflns_limit_h_min -10
_diffrn_reflns_limit_k_max 18
_diffrn_reflns_limit_k_min -18
_diffrn_reflns_limit_l_max 26
_diffrn_reflns_limit_l_min -26
_diffrn_reflns_number 19292
_diffrn_reflns_theta_full 27.50
_diffrn_reflns_theta_max 27.50
_diffrn_reflns_theta_min 4.56
_exptl_absorpt_coefficient_mu 1.083
_exptl_crystal_density_diffrn 1.634
_exptl_crystal_density_method 'not measured'
_exptl_crystal_F_000 1176
_refine_diff_density_max 2.623
_refine_diff_density_min -1.129
_refine_diff_density_rms 0.146
_refine_ls_extinction_method none
_refine_ls_goodness_of_fit_ref 1.097
_refine_ls_hydrogen_treatment mixed
_refine_ls_matrix_type full
_refine_ls_number_parameters 571
_refine_ls_number_reflns 10369
_refine_ls_number_restraints 0
_refine_ls_restrained_S_all 1.097
_refine_ls_R_factor_all 0.1213
_refine_ls_R_factor_gt 0.0878
_refine_ls_shift/su_max 0.001
_refine_ls_shift/su_mean 0.000
_refine_ls_structure_factor_coef Fsqd
_refine_ls_weighting_details 'calc w=1/[\s^2^(Fo^2^)+(0.0615P)^2^+23.6338P] where P=(Fo^2^+2Fc^2^)/3'
_refine_ls_weighting_scheme calc
_refine_ls_wR_factor_gt 0.2094
_refine_ls_wR_factor_ref 0.2248
_reflns_number_gt 7441
_reflns_number_total 10369
_reflns_threshold_expression >2sigma(I)
_cod_data_source_file ic025627s_s1_7.cif
_cod_data_source_block '[Co(NH3)6(L)](7)'
_cod_database_code 4319083

loop_
_symmetry_equiv_pos_as_xyz
'x, y, z'
'-x, -y, -z'

loop_
_atom_site_label
_atom_site_type_symbol
_atom_site_fract_x
_atom_site_fract_y
_atom_site_fract_z
_atom_site_U_iso_or_equiv
_atom_site_adp_type
_atom_site_occupancy
_atom_site_symmetry_multiplicity
_atom_site_calc_flag
_atom_site_refinement_flags
_atom_site_disorder_assembly
_atom_site_disorder_group
Co1 Co 0.14417(11) 0.70403(6) 0.25355(4) 0.0194(2) Uani 1 1 d . . .
Co2 Co -0.61376(11) 0.18616(6) 0.25463(5) 0.0198(2) Uani 1 1 d . . .
N1 N 0.1378(7) 0.7032(4) 0.3497(3) 0.0243(12) Uani 1 1 d . . .
H1A H 0.1246 0.7634 0.3642 0.037 Uiso 1 1 calc R . .
H1B H 0.2386 0.6673 0.3651 0.037 Uiso 1 1 calc R . .
H1C H 0.0473 0.6785 0.3639 0.037 Uiso 1 1 calc R . .
N2 N 0.1885(7) 0.8319(4) 0.2527(3) 0.0241(12) Uani 1 1 d . . .
H2A H 0.1595 0.8597 0.2133 0.036 Uiso 1 1 calc R . .
H2B H 0.3029 0.8289 0.2602 0.036 Uiso 1 1 calc R . .
H2C H 0.1238 0.8667 0.2842 0.036 Uiso 1 1 calc R . .
N3 N 0.1376(8) 0.7033(4) 0.1585(3) 0.0247(12) Uani 1 1 d . . .
H3A H 0.0421 0.6831 0.1455 0.037 Uiso 1 1 calc R . .
H3B H 0.2345 0.6637 0.1431 0.037 Uiso 1 1 calc R . .
H3C H 0.1331 0.7628 0.1428 0.037 Uiso 1 1 calc R . .
N4 N 0.1014(7) 0.5754(4) 0.2552(3) 0.0270(13) Uani 1 1 d . . .
H4A H -0.0096 0.5773 0.2683 0.041 Uiso 1 1 calc R . .
H4B H 0.1759 0.5387 0.2834 0.041 Uiso 1 1 calc R . .
H4C H 0.1182 0.5505 0.2147 0.041 Uiso 1 1 calc R . .
N5 N 0.3949(7) 0.6479(4) 0.2521(3) 0.0251(12) Uani 1 1 d . . .
H5A H 0.4168 0.5993 0.2236 0.038 Uiso 1 1 calc R . .
H5B H 0.4295 0.6259 0.2925 0.038 Uiso 1 1 calc R . .
H5C H 0.4539 0.6927 0.2395 0.038 Uiso 1 1 calc R . .
N6 N -0.1040(7) 0.7600(4) 0.2538(3) 0.0246(12) Uani 1 1 d . . .
H6A H -0.1285 0.8041 0.2855 0.037 Uiso 1 1 calc R . .
H6B H -0.1643 0.7140 0.2615 0.037 Uiso 1 1 calc R . .
H6C H -0.1347 0.7879 0.2146 0.037 Uiso 1 1 calc R . .
N7 N -0.8098(7) 0.2953(4) 0.2570(3) 0.0305(14) Uani 1 1 d . . .
H7A H -0.8280 0.3212 0.2166 0.046 Uiso 1 1 calc R . .
H7B H -0.7858 0.3391 0.2847 0.046 Uiso 1 1 calc R . .
H7C H -0.9066 0.2762 0.2710 0.046 Uiso 1 1 calc R . .
N8 N -0.6142(7) 0.1821(4) 0.3496(3) 0.0267(13) Uani 1 1 d . . .
H8A H -0.5056 0.1814 0.3642 0.040 Uiso 1 1 calc R . .
H8B H -0.6479 0.1290 0.3637 0.040 Uiso 1 1 calc R . .
H8C H -0.6892 0.2340 0.3649 0.040 Uiso 1 1 calc R . .
N9 N -0.4173(7) 0.0772(4) 0.2523(3) 0.0246(12) Uani 1 1 d . . .
H9A H -0.3603 0.0769 0.2137 0.037 Uiso 1 1 calc R . .
H9B H -0.4567 0.0229 0.2569 0.037 Uiso 1 1 calc R . .
H9C H -0.3436 0.0813 0.2853 0.037 Uiso 1 1 calc R . .
N10 N -0.6169(7) 0.1884(4) 0.1593(3) 0.0282(13) Uani 1 1 d . . .
H10A H -0.6714 0.1433 0.1450 0.042 Uiso 1 1 calc R . .
H10B H -0.5063 0.1766 0.1438 0.042 Uiso 1 1 calc R . .
H10C H -0.6746 0.2462 0.1450 0.042 Uiso 1 1 calc R . .
N11 N -0.4503(7) 0.2722(4) 0.2555(3) 0.0265(13) Uani 1 1 d . . .
H11A H -0.4276 0.2886 0.2140 0.040 Uiso 1 1 calc R . .
H11B H -0.3499 0.2425 0.2749 0.040 Uiso 1 1 calc R . .
H11C H -0.4982 0.3252 0.2780 0.040 Uiso 1 1 calc R . .
N12 N -0.7766(7) 0.1016(4) 0.2543(3) 0.0223(12) Uani 1 1 d . . .
H12A H -0.8822 0.1332 0.2687 0.033 Uiso 1 1 calc R . .
H12B H -0.7369 0.0510 0.2809 0.033 Uiso 1 1 calc R . .
H12C H -0.7864 0.0812 0.2132 0.033 Uiso 1 1 calc R . .
C1 C 0.6460(9) 0.8055(5) 0.0226(3) 0.0251(14) Uani 1 1 d . . .
C2 C 0.6170(9) 0.7150(5) 0.0118(4) 0.0296(15) Uani 1 1 d . . .
H2 H 0.5086 0.7010 0.0235 0.044 Uiso 1 1 calc R . .
C3 C 0.7445(9) 0.6456(5) -0.0158(3) 0.0269(15) Uani 1 1 d . . .
C4 C 0.9056(9) 0.6660(5) -0.0318(4) 0.0278(15) Uani 1 1 d . . .
H4 H 0.9941 0.6185 -0.0502 0.042 Uiso 1 1 calc R . .
C5 C 0.9367(9) 0.7559(5) -0.0208(3) 0.0278(15) Uani 1 1 d . . .
C6 C 0.8046(9) 0.8256(5) 0.0054(3) 0.0266(15) Uani 1 1 d . . .
H6 H 0.8235 0.8875 0.0116 0.040 Uiso 1 1 calc R . .
C7 C 0.5096(9) 0.8788(5) 0.0565(4) 0.0275(15) Uani 1 1 d . . .
H7D H 0.3935 0.8675 0.0465 0.041 Uiso 1 1 calc R . .
H7E H 0.5150 0.9424 0.0396 0.041 Uiso 1 1 calc R . .
C8 C 0.7124(10) 0.5492(5) -0.0294(4) 0.0314(16) Uani 1 1 d . . .
H8D H 0.6320 0.5325 0.0036 0.047 Uiso 1 1 calc R . .
H8E H 0.8229 0.5017 -0.0269 0.047 Uiso 1 1 calc R . .
C9 C -1.1039(9) 0.2185(5) 0.0419(4) 0.0283(15) Uani 1 1 d . . .
H9D H -1.1330 0.1721 0.0114 0.043 Uiso 1 1 calc R . .
H9E H -1.1986 0.2758 0.0405 0.043 Uiso 1 1 calc R . .
C10 C -0.9355(8) 0.2482(5) 0.4748(3) 0.0232(14) Uani 1 1 d . . .
C11 C -0.9072(8) 0.3373(5) 0.4620(3) 0.0252(14) Uani 1 1 d . . .
H11 H -0.9969 0.3839 0.4430 0.038 Uiso 1 1 calc R . .
C12 C 0.2519(9) 0.3606(5) 0.4765(4) 0.0253(14) Uani 1 1 d . . .
C13 C 0.3829(8) 0.2911(5) 0.5053(3) 0.0232(14) Uani 1 1 d . . .
H13 H 0.4910 0.3055 0.5158 0.035 Uiso 1 1 calc R . .
C14 C 0.6466(8) 0.7990(5) 0.4818(3) 0.0247(14) Uani 1 1 d . . .
C15 C 0.8048(8) 0.8204(5) 0.4972(3) 0.0227(14) Uani 1 1 d . . .
H15 H 0.8238 0.8820 0.4886 0.034 Uiso 1 1 calc R . .
C16 C -1.1060(8) 0.2217(5) 0.4597(3) 0.0231(14) Uani 1 1 d . . .
H16A H -1.1994 0.2795 0.4587 0.035 Uiso 1 1 calc R . .
H16B H -1.1340 0.1795 0.4946 0.035 Uiso 1 1 calc R . .
C17 C 0.2847(9) 0.4579(5) 0.4624(4) 0.0274(15) Uani 1 1 d . . .
H17A H 0.3385 0.4798 0.5009 0.041 Uiso 1 1 calc R . .
H17B H 0.1726 0.5025 0.4548 0.041 Uiso 1 1 calc R . .
C18 C 0.5068(8) 0.8744(5) 0.4504(3) 0.0255(14) Uani 1 1 d . . .
H18A H 0.5131 0.9372 0.4673 0.038 Uiso 1 1 calc R . .
H18B H 0.3914 0.8624 0.4617 0.038 Uiso 1 1 calc R . .
S1 S 0.5373(2) 0.87599(11) 0.14172(8) 0.0229(4) Uani 1 1 d . . .
S2 S 0.3793(3) 0.45205(13) 0.10896(10) 0.0400(5) Uani 1 1 d . . .
S4 S -1.0980(2) 0.16364(13) 0.38395(9) 0.0279(4) Uani 1 1 d . . .
S3 S -1.0880(2) 0.16941(12) 0.12196(9) 0.0267(4) Uani 1 1 d . . .
S5 S 0.4214(3) 0.46030(12) 0.39413(9) 0.0310(4) Uani 1 1 d . . .
S6 S 0.5322(2) 0.87487(11) 0.36397(8) 0.0219(3) Uani 1 1 d . . .
O1 O 0.7128(6) 0.8885(4) 0.1527(3) 0.0338(12) Uani 1 1 d . . .
O2 O 0.4049(6) 0.9532(4) 0.1668(3) 0.0340(12) Uani 1 1 d . . .
O3 O 0.5141(7) 0.7830(3) 0.1628(3) 0.0344(12) Uani 1 1 d . . .
O4 O 0.5312(10) 0.3758(4) 0.1124(4) 0.066(2) Uani 1 1 d . . .
O5 O 0.4204(8) 0.5463(4) 0.1154(3) 0.0428(14) Uani 1 1 d . . .
O6 O 0.2441(12) 0.4362(5) 0.1532(3) 0.071(2) Uani 1 1 d . . .
O7 O -1.0656(8) 0.2438(4) 0.1650(3) 0.0444(15) Uani 1 1 d . . .
O8 O -1.2465(7) 0.1358(5) 0.1330(3) 0.0502(17) Uani 1 1 d . . .
O9 O -0.9333(6) 0.0928(3) 0.1219(3) 0.0306(11) Uani 1 1 d . . .
O10 O -1.0957(8) 0.2344(4) 0.3331(3) 0.0458(15) Uani 1 1 d . . .
O11 O -1.2525(7) 0.1245(4) 0.3829(3) 0.0451(15) Uani 1 1 d . . .
O12 O -0.9367(6) 0.0916(3) 0.3840(3) 0.0320(12) Uani 1 1 d . . .
O13 O 0.4387(7) 0.5573(3) 0.3885(3) 0.0343(12) Uani 1 1 d . . .
O14 O 0.5835(8) 0.3938(4) 0.4072(3) 0.0503(17) Uani 1 1 d . . .
O15 O 0.3363(8) 0.4326(4) 0.3387(3) 0.0453(15) Uani 1 1 d . . .
O16 O 0.5105(7) 0.7826(3) 0.3419(3) 0.0320(12) Uani 1 1 d . . .
O17 O 0.3969(6) 0.9525(3) 0.3404(3) 0.0321(12) Uani 1 1 d . . .
O18 O 0.7067(6) 0.8899(4) 0.3507(3) 0.0316(12) Uani 1 1 d . . .
O19S O 1.0467(7) 0.9039(4) 0.1172(3) 0.0358(13) Uani 1 1 d . . .
O20S O -0.9596(7) -0.0959(4) 0.3828(3) 0.0364(13) Uani 1 1 d . . .
O21S O 0.8169(7) 0.6255(4) 0.1536(3) 0.0456(15) Uani 1 1 d . . .
O22S O 0.8120(8) 0.6222(4) 0.3554(3) 0.0480(15) Uani 1 1 d . . .
O23S O 0.8252(10) 0.4439(5) 0.3082(4) 0.067(2) Uani 1 1 d . . .
O24S O -1.1958(9) 0.4381(5) 0.1705(4) 0.0624(19) Uani 1 1 d . . .

loop_
_atom_site_aniso_label
_atom_site_aniso_U_11
_atom_site_aniso_U_22
_atom_site_aniso_U_33
_atom_site_aniso_U_23
_atom_site_aniso_U_13
_atom_site_aniso_U_12
Co1 0.0148(4) 0.0153(4) 0.0276(5) 0.0000(3) 0.0003(3) -0.0020(3)
Co2 0.0145(4) 0.0166(4) 0.0281(5) -0.0010(3) 0.0004(3) -0.0028(3)
N1 0.027(3) 0.018(3) 0.027(3) 0.001(2) -0.001(2) -0.003(2)
N2 0.021(3) 0.021(3) 0.029(3) 0.000(2) 0.003(2) -0.004(2)
N3 0.029(3) 0.016(3) 0.029(3) 0.001(2) 0.001(2) -0.004(2)
N4 0.022(3) 0.020(3) 0.038(4) -0.001(2) 0.003(2) -0.001(2)
N5 0.021(3) 0.020(3) 0.033(3) 0.001(2) 0.000(2) -0.003(2)
N6 0.014(3) 0.022(3) 0.036(3) 0.001(2) 0.000(2) -0.002(2)
N7 0.017(3) 0.024(3) 0.051(4) -0.001(3) 0.001(3) -0.004(2)
N8 0.020(3) 0.032(3) 0.031(3) -0.004(3) 0.005(2) -0.010(2)
N9 0.022(3) 0.019(3) 0.031(3) -0.001(2) 0.001(2) -0.002(2)
N10 0.020(3) 0.029(3) 0.035(3) 0.005(3) -0.001(2) -0.005(2)
N11 0.026(3) 0.020(3) 0.033(3) -0.002(2) 0.003(2) -0.005(2)
N12 0.018(3) 0.017(3) 0.031(3) -0.003(2) 0.002(2) -0.003(2)
C1 0.022(3) 0.029(4) 0.023(4) 0.001(3) -0.001(3) -0.003(3)
C2 0.028(4) 0.036(4) 0.027(4) 0.001(3) -0.003(3) -0.012(3)
C3 0.030(4) 0.026(4) 0.025(4) 0.003(3) 0.001(3) -0.007(3)
C4 0.022(3) 0.029(4) 0.031(4) 0.004(3) 0.003(3) -0.003(3)
C5 0.025(3) 0.033(4) 0.025(4) 0.002(3) -0.001(3) -0.006(3)
C6 0.024(3) 0.032(4) 0.027(4) 0.000(3) -0.004(3) -0.013(3)
C7 0.023(3) 0.026(3) 0.033(4) -0.002(3) 0.004(3) -0.004(3)
C8 0.035(4) 0.025(4) 0.034(4) 0.005(3) -0.001(3) -0.006(3)
C9 0.019(3) 0.032(4) 0.033(4) 0.002(3) -0.005(3) -0.003(3)
C10 0.016(3) 0.026(3) 0.029(4) -0.001(3) 0.002(3) -0.006(3)
C11 0.016(3) 0.028(4) 0.031(4) -0.003(3) -0.003(3) -0.002(3)
C12 0.024(3) 0.021(3) 0.032(4) -0.003(3) 0.004(3) -0.007(3)
C13 0.019(3) 0.028(3) 0.024(3) -0.002(3) 0.000(3) -0.009(3)
C14 0.017(3) 0.031(4) 0.023(3) 0.000(3) -0.004(3) 0.001(3)
C15 0.022(3) 0.018(3) 0.028(4) -0.001(3) -0.002(3) -0.004(2)
C16 0.014(3) 0.028(3) 0.029(4) -0.002(3) 0.000(3) -0.007(3)
C17 0.031(4) 0.023(3) 0.031(4) -0.001(3) 0.001(3) -0.012(3)
C18 0.015(3) 0.029(4) 0.030(4) -0.002(3) 0.003(3) 0.000(3)
S1 0.0198(8) 0.0210(8) 0.0273(9) -0.0011(6) 0.0030(6) -0.0029(6)
S2 0.0615(14) 0.0223(9) 0.0301(10) -0.0077(8) -0.0045(9) 0.0054(9)
S4 0.0185(8) 0.0301(9) 0.0338(10) -0.0045(7) -0.0028(7) -0.0020(7)
S3 0.0203(8) 0.0275(9) 0.0307(9) 0.0039(7) 0.0024(7) -0.0022(7)
S5 0.0393(10) 0.0222(9) 0.0271(9) 0.0015(7) -0.0010(8) 0.0029(7)
S6 0.0176(7) 0.0192(8) 0.0285(9) 0.0011(6) -0.0022(6) -0.0026(6)
O1 0.023(2) 0.040(3) 0.040(3) -0.002(2) -0.003(2) -0.009(2)
O2 0.022(2) 0.031(3) 0.045(3) -0.013(2) 0.003(2) 0.004(2)
O3 0.040(3) 0.023(3) 0.040(3) 0.006(2) 0.014(2) -0.006(2)
O4 0.078(5) 0.038(4) 0.069(5) -0.022(3) -0.039(4) 0.020(3)
O5 0.042(3) 0.036(3) 0.046(4) -0.012(3) 0.000(3) 0.002(2)
O6 0.137(7) 0.047(4) 0.033(4) -0.011(3) 0.036(4) -0.029(4)
O7 0.065(4) 0.034(3) 0.026(3) -0.006(2) -0.006(3) 0.007(3)
O8 0.019(3) 0.063(4) 0.068(4) 0.028(3) 0.006(3) -0.008(3)
O9 0.019(2) 0.022(2) 0.049(3) 0.002(2) 0.002(2) -0.0019(19)
O10 0.047(3) 0.054(4) 0.030(3) 0.006(3) 0.004(3) 0.005(3)
O11 0.023(3) 0.058(4) 0.059(4) -0.020(3) -0.004(3) -0.017(3)
O12 0.019(2) 0.024(2) 0.051(3) -0.008(2) 0.002(2) 0.0000(19)
O13 0.035(3) 0.022(3) 0.043(3) 0.005(2) 0.000(2) 0.000(2)
O14 0.039(3) 0.041(3) 0.059(4) 0.018(3) 0.012(3) 0.015(3)
O15 0.062(4) 0.033(3) 0.038(3) 0.003(3) -0.002(3) -0.005(3)
O16 0.033(3) 0.022(2) 0.042(3) -0.006(2) -0.009(2) -0.009(2)
O17 0.027(3) 0.026(3) 0.040(3) 0.011(2) -0.007(2) 0.001(2)
O18 0.015(2) 0.042(3) 0.038(3) 0.003(2) 0.006(2) -0.007(2)
O19S 0.027(3) 0.026(3) 0.056(4) 0.006(2) -0.007(2) -0.009(2)
O20S 0.025(3) 0.025(3) 0.058(4) -0.005(2) 0.008(2) -0.004(2)
O21S 0.036(3) 0.038(3) 0.064(4) 0.008(3) -0.014(3) -0.011(3)
O22S 0.040(3) 0.047(4) 0.059(4) -0.009(3) 0.020(3) -0.015(3)
O23S 0.069(5) 0.035(4) 0.099(6) -0.014(4) 0.006(4) -0.012(3)
O24S 0.062(4) 0.035(3) 0.090(6) -0.003(3) -0.001(4) -0.008(3)

loop_
_atom_type_symbol
_atom_type_description
_atom_type_scat_dispersion_real
_atom_type_scat_dispersion_imag
_atom_type_scat_source
C C 0.0033 0.0016 'International Tables Vol C Tables 4.2.6.8 and 6.1.1.4'
H H 0.0000 0.0000 'International Tables Vol C Tables 4.2.6.8 and 6.1.1.4'
N N 0.0061 0.0033 'International Tables Vol C Tables 4.2.6.8 and 6.1.1.4'
O O 0.0106 0.0060 'International Tables Vol C Tables 4.2.6.8 and 6.1.1.4'
S S 0.1246 0.1234 'International Tables Vol C Tables 4.2.6.8 and 6.1.1.4'
Co Co 0.3494 0.9721 'International Tables Vol C Tables 4.2.6.8 and 6.1.1.4'

loop_
_geom_angle_atom_site_label_1
_geom_angle_atom_site_label_2
_geom_angle_atom_site_label_3
_geom_angle
_geom_angle_site_symmetry_1
_geom_angle_site_symmetry_3
_geom_angle_publ_flag
N6 Co1 N2 88.6(2) . . ?
N6 Co1 N3 88.6(3) . . ?
N2 Co1 N3 91.2(2) . . ?
N6 Co1 N4 91.8(2) . . ?
N2 Co1 N4 179.4(3) . . ?
N3 Co1 N4 89.2(3) . . ?
N6 Co1 N5 179.3(3) . . ?
N2 Co1 N5 91.2(2) . . ?
N3 Co1 N5 90.7(3) . . ?
N4 Co1 N5 88.4(2) . . ?
N6 Co1 N1 88.8(3) . . ?
N2 Co1 N1 90.5(2) . . ?
N3 Co1 N1 176.8(2) . . ?
N4 Co1 N1 89.0(3) . . ?
N5 Co1 N1 91.9(2) . . ?
N8 Co2 N12 89.7(2) . . ?
N8 Co2 N7 89.4(3) . . ?
N12 Co2 N7 89.6(2) . . ?
N8 Co2 N9 90.6(3) . . ?
N12 Co2 N9 90.5(2) . . ?
N7 Co2 N9 179.8(3) . . ?
N8 Co2 N10 178.7(3) . . ?
N12 Co2 N10 89.1(3) . . ?
N7 Co2 N10 90.6(3) . . ?
N9 Co2 N10 89.4(3) . . ?
N8 Co2 N11 90.0(3) . . ?
N12 Co2 N11 179.5(3) . . ?
N7 Co2 N11 90.1(2) . . ?
N9 Co2 N11 89.8(2) . . ?
N10 Co2 N11 91.2(3) . . ?
C6 C1 C2 119.5(6) . . ?
C6 C1 C7 120.3(6) . . ?
C2 C1 C7 120.1(6) . . ?
C3 C2 C1 120.7(7) . . ?
C2 C3 C4 119.4(7) . . ?
C2 C3 C8 121.0(7) . . ?
C4 C3 C8 119.6(6) . . ?
C5 C4 C3 120.4(7) . . ?
C4 C5 C6 119.2(6) . . ?
C4 C5 C9 121.3(6) . 2_565 ?
C6 C5 C9 119.2(6) . 2_565 ?
C1 C6 C5 120.7(7) . . ?
C1 C7 S1 112.3(5) . . ?
C3 C8 S2 110.1(5) . 2_665 ?
C5 C9 S3 111.3(5) 2_565 . ?
C11 C10 C15 119.7(6) . 2_566 ?
C11 C10 C16 122.1(6) . . ?
C15 C10 C16 118.1(6) 2_566 . ?
C10 C11 C12 121.2(6) . 1_455 ?
C11 C12 C13 118.8(6) 1_655 . ?
C11 C12 C17 121.7(6) 1_655 . ?
C13 C12 C17 119.5(6) . . ?
C14 C13 C12 119.8(6) 2_666 . ?
C15 C14 C13 120.3(6) . 2_666 ?
C15 C14 C18 119.4(6) . . ?
C13 C14 C18 120.3(6) 2_666 . ?
C14 C15 C10 120.3(6) . 2_566 ?
C10 C16 S4 111.7(5) . . ?
C12 C17 S5 112.7(5) . . ?
C14 C18 S6 111.0(5) . . ?
O2 S1 O1 113.0(3) . . ?
O2 S1 O3 113.3(3) . . ?
O1 S1 O3 112.4(3) . . ?
O2 S1 C7 105.9(3) . . ?
O1 S1 C7 106.2(3) . . ?
O3 S1 C7 105.3(3) . . ?
O4 S2 O6 111.7(5) . . ?
O4 S2 O5 112.9(4) . . ?
O6 S2 O5 113.3(4) . . ?
O4 S2 C8 107.7(4) . 2_665 ?
O6 S2 C8 104.6(4) . 2_665 ?
O5 S2 C8 105.9(4) . 2_665 ?
O11 S4 O10 113.1(4) . . ?
O11 S4 O12 113.5(3) . . ?
O10 S4 O12 111.0(3) . . ?
O11 S4 C16 105.2(3) . . ?
O10 S4 C16 107.4(4) . . ?
O12 S4 C16 105.9(3) . . ?
O7 S3 O8 114.4(4) . . ?
O7 S3 O9 110.6(3) . . ?
O8 S3 O9 112.7(3) . . ?
O7 S3 C9 106.7(4) . . ?
O8 S3 C9 105.9(4) . . ?
O9 S3 C9 106.0(3) . . ?
O15 S5 O13 111.5(3) . . ?
O15 S5 O14 111.3(4) . . ?
O13 S5 O14 113.7(4) . . ?
O15 S5 C17 107.7(4) . . ?
O13 S5 C17 104.9(3) . . ?
O14 S5 C17 107.2(4) . . ?
O17 S6 O16 112.8(3) . . ?
O17 S6 O18 112.7(3) . . ?
O16 S6 O18 112.2(3) . . ?
O17 S6 C18 105.4(3) . . ?
O16 S6 C18 106.5(3) . . ?
O18 S6 C18 106.6(3) . . ?

loop_
_geom_bond_atom_site_label_1
_geom_bond_atom_site_label_2
_geom_bond_distance
_geom_bond_site_symmetry_2
_geom_bond_publ_flag
Co1 N6 1.954(5) . ?
Co1 N2 1.958(6) . ?
Co1 N3 1.959(6) . ?
Co1 N4 1.963(6) . ?
Co1 N5 1.973(6) . ?
Co1 N1 1.981(6) . ?
Co2 N8 1.956(6) . ?
Co2 N12 1.959(5) . ?
Co2 N7 1.961(6) . ?
Co2 N9 1.962(5) . ?
Co2 N10 1.965(6) . ?
Co2 N11 1.979(6) . ?
C1 C6 1.388(10) . ?
C1 C2 1.400(10) . ?
C1 C7 1.514(9) . ?
C2 C3 1.385(10) . ?
C3 C4 1.404(10) . ?
C3 C8 1.502(10) . ?
C4 C5 1.397(10) . ?
C5 C6 1.397(10) . ?
C5 C9 1.506(10) 2_565 ?
C7 S1 1.771(8) . ?
C8 S2 1.801(8) 2_665 ?
C9 C5 1.506(10) 2_565 ?
C9 S3 1.782(8) . ?
C10 C11 1.378(10) . ?
C10 C15 1.393(9) 2_566 ?
C10 C16 1.515(9) . ?
C11 C12 1.406(9) 1_455 ?
C12 C11 1.406(9) 1_655 ?
C12 C13 1.407(10) . ?
C12 C17 1.512(9) . ?
C13 C14 1.397(10) 2_666 ?
C14 C15 1.392(9) . ?
C14 C13 1.397(10) 2_666 ?
C14 C18 1.518(9) . ?
C15 C10 1.393(9) 2_566 ?
C16 S4 1.777(7) . ?
C17 S5 1.770(7) . ?
C18 S6 1.790(7) . ?
S1 O2 1.454(5) . ?
S1 O1 1.457(5) . ?
S1 O3 1.457(5) . ?
S2 O4 1.447(6) . ?
S2 O6 1.451(8) . ?
S2 O5 1.478(6) . ?
S2 C8 1.801(8) 2_665 ?
S4 O11 1.454(6) . ?
S4 O10 1.458(6) . ?
S4 O12 1.463(5) . ?
S3 O7 1.446(6) . ?
S3 O8 1.453(6) . ?
S3 O9 1.463(5) . ?
S5 O15 1.437(6) . ?
S5 O13 1.443(5) . ?
S5 O14 1.452(6) . ?
S6 O17 1.456(5) . ?
S6 O16 1.462(5) . ?
S6 O18 1.464(5) . ?

loop_
_geom_hbond_atom_site_label_D
_geom_hbond_atom_site_label_H
_geom_hbond_atom_site_label_A
_geom_hbond_distance_DH
_geom_hbond_distance_HA
_geom_hbond_distance_DA
_geom_hbond_angle_DHA
_geom_hbond_site_symmetry_A
N1 H1A O20S 0.91 2.04 2.934(8) 165.6 1_665
N1 H1B O13 0.91 2.04 2.930(8) 164.1 .
N1 H1C O22S 0.91 2.19 3.052(8) 156.6 1_455
N2 H2A O19S 0.91 2.21 3.099(8) 166.4 1_455
N2 H2B O16 0.91 2.35 3.104(8) 140.1 .
N2 H2B O3 0.91 2.60 3.116(8) 116.9 .
N2 H2C O20S 0.91 2.17 3.023(8) 156.0 1_665
N3 H3A O21S 0.91 2.13 2.990(8) 158.2 1_455
N3 H3B O5 0.91 2.08 2.964(8) 164.9 .
N3 H3C O19S 0.91 2.07 2.954(7) 162.7 1_455
N4 H4A O22S 0.91 2.29 3.039(8) 139.9 1_455
N4 H4B O15 0.91 2.10 2.997(8) 169.1 .
N4 H4C O6 0.91 2.16 2.974(9) 148.6 .
N5 H5A O5 0.91 2.37 3.181(8) 149.1 .
N5 H5B O13 0.91 2.20 3.076(8) 162.4 .
N5 H5C O3 0.91 2.15 2.959(8) 147.3 .
N6 H6A O18 0.91 2.09 2.933(8) 153.8 1_455
N6 H6B O22S 0.91 2.36 3.038(9) 131.2 1_455
N6 H6C O1 0.91 2.10 2.948(8) 154.0 1_455
N7 H7A O6 0.91 2.27 3.027(9) 140.8 1_455
N7 H7B O15 0.91 2.15 3.040(9) 165.1 1_455
N7 H7C O10 0.91 2.14 3.015(9) 161.5 .
N8 H8A O11 0.91 2.03 2.886(8) 156.0 1_655
N8 H8B O12 0.91 2.49 3.177(8) 132.9 .
N8 H8B O17 0.91 2.56 3.316(8) 141.4 1_445
N9 H9A O8 0.91 2.14 2.994(9) 156.5 1_655
N9 H9B O17 0.91 2.40 3.116(8) 135.7 1_445
N9 H9B O2 0.91 2.50 3.088(8) 123.0 1_445
N9 H9C O11 0.91 2.28 3.147(8) 158.6 1_655
N10 H10A O9 0.91 2.39 3.213(8) 149.9 .
N10 H10B O8 0.91 2.02 2.910(8) 164.9 1_655
N11 H11A O4 0.91 2.42 3.280(10) 157.9 1_455
N11 H11B O10 0.91 2.33 3.179(8) 155.2 1_655
N11 H11C O15 0.91 2.20 3.090(8) 165.5 1_455
N12 H12A O10 0.91 2.39 3.258(8) 160.0 .
N12 H12A O12 0.91 2.50 2.960(8) 111.8 .
N12 H12B O17 0.91 2.00 2.890(7) 167.2 1_445
N12 H12C O9 0.91 2.21 3.023(8) 149.0 .
N12 H12C O2 0.91 2.33 2.943(7) 124.1 1_445

loop_
_geom_torsion_atom_site_label_1
_geom_torsion_atom_site_label_2
_geom_torsion_atom_site_label_3
_geom_torsion_atom_site_label_4
_geom_torsion
_geom_torsion_site_symmetry_1
_geom_torsion_site_symmetry_2
_geom_torsion_site_symmetry_3
_geom_torsion_site_symmetry_4
_geom_torsion_publ_flag
C6 C1 C2 C3 0.0(11) . . . . ?
C7 C1 C2 C3 -176.3(7) . . . . ?
C1 C2 C3 C4 1.3(11) . . . . ?
C1 C2 C3 C8 -178.1(7) . . . . ?
C2 C3 C4 C5 -0.8(11) . . . . ?
C8 C3 C4 C5 178.6(7) . . . . ?
C3 C4 C5 C6 -1.0(11) . . . . ?
C3 C4 C5 C9 -175.6(7) . . . 2_565 ?
C2 C1 C6 C5 -1.8(10) . . . . ?
C7 C1 C6 C5 174.5(7) . . . . ?
C4 C5 C6 C1 2.3(11) . . . . ?
C9 C5 C6 C1 177.0(6) 2_565 . . . ?
C6 C1 C7 S1 -85.9(7) . . . . ?
C2 C1 C7 S1 90.4(7) . . . . ?
C2 C3 C8 S2 88.4(8) . . . 2_665 ?
C4 C3 C8 S2 -91.0(7) . . . 2_665 ?
C15 C10 C11 C12 0.2(11) 2_566 . . 1_455 ?
C16 C10 C11 C12 179.9(6) . . . 1_455 ?
C11 C12 C13 C14 0.6(10) 1_655 . . 2_666 ?
C17 C12 C13 C14 -179.9(6) . . . 2_666 ?
C13 C14 C15 C10 0.5(10) 2_666 . . 2_566 ?
C18 C14 C15 C10 -179.1(6) . . . 2_566 ?
C11 C10 C16 S4 96.8(7) . . . . ?
C15 C10 C16 S4 -83.5(7) 2_566 . . . ?
C11 C12 C17 S5 -105.2(7) 1_655 . . . ?
C13 C12 C17 S5 75.3(8) . . . . ?
C15 C14 C18 S6 86.9(7) . . . . ?
C13 C14 C18 S6 -92.8(7) 2_666 . . . ?
C1 C7 S1 O2 176.6(5) . . . . ?
C1 C7 S1 O1 56.2(6) . . . . ?
C1 C7 S1 O3 -63.1(6) . . . . ?
C10 C16 S4 O11 167.7(5) . . . . ?
C10 C16 S4 O10 -71.5(6) . . . . ?
C10 C16 S4 O12 47.3(6) . . . . ?
C5 C9 S3 O7 65.6(6) 2_565 . . . ?
C5 C9 S3 O8 -172.2(5) 2_565 . . . ?
C5 C9 S3 O9 -52.3(6) 2_565 . . . ?
C12 C17 S5 O15 61.4(6) . . . . ?
C12 C17 S5 O13 -179.6(5) . . . . ?
C12 C17 S5 O14 -58.4(6) . . . . ?
C14 C18 S6 O17 -177.3(5) . . . . ?
C14 C18 S6 O16 62.7(6) . . . . ?
C14 C18 S6 O18 -57.3(6) . . . . ?
